data_7714213
loop_
_publ_author_name
'Kariyawasam, Rasika Janadari'
'Zibaseresht, Ramin'
'Polson, Matthew Ian James'
'Houlihan, Joanna C.C.'
'Wikaira, Jan L.'
'Hartshorn, Richard M.'

_publ_section_title
;
 Synthesis of Nitrogen Mustards on Cobalt(III)
;
_journal_name_full 'Dalton Transactions'
_journal_paper_doi 10.1039/D3DT01634J
_journal_year 2023
_chemical_formula_moiety 'C8 H24 Cl2 Co N4 O2, Cl'
_chemical_formula_sum 'C8 H24 Cl3 Co N4 O2'
_chemical_formula_weight 373.59
_space_group_crystal_system monoclinic
_space_group_IT_number 14
_space_group_name_Hall '-P 2yn'
_space_group_name_H-M_alt 'P 1 21/n 1'
_atom_sites_solution_hydrogens mixed
_atom_sites_solution_primary dual
_audit_creation_date 2022-03-08
_audit_creation_method
;
Olex2 1.3
(compiled 2020.11.12 svn.r5f609507 for OlexSys, GUI svn.r6408)
;
_audit_update_record
;
2022-03-31 deposited with the CCDC.	2023-10-11 downloaded from the CCDC.
;
_cell_angle_alpha 90
_cell_angle_beta 98.647(6)
_cell_angle_gamma 90
_cell_formula_units_Z 4
_cell_length_a 11.5210(7)
_cell_length_b 10.6094(6)
_cell_length_c 12.7807(8)
_cell_measurement_reflns_used 3968
_cell_measurement_temperature 120.01(10)
_cell_measurement_theta_max 76.3475
_cell_measurement_theta_min 3.4950
_cell_volume 1544.44(16)
_computing_cell_refinement
;
CrysAlisPro, Agilent Technologies,
Version 1.171.35.19 (release 27-10-2011 CrysAlis171 .NET)
(compiled Oct 27 2011,15:02:11)
;
_computing_data_collection
;
CrysAlisPro, Agilent Technologies,
Version 1.171.35.19 (release 27-10-2011 CrysAlis171 .NET)
(compiled Oct 27 2011,15:02:11)
;
_computing_data_reduction
;
CrysAlisPro, Agilent Technologies,
Version 1.171.35.19 (release 27-10-2011 CrysAlis171 .NET)
(compiled Oct 27 2011,15:02:11)
;
_computing_molecular_graphics 'Olex2 1.3 (Dolomanov et al., 2009)'
_computing_publication_material 'Olex2 1.3 (Dolomanov et al., 2009)'
_computing_structure_refinement 'SHELXL 2018/3 (Sheldrick, 2015)'
_computing_structure_solution 'SHELXT 2014/5 (Sheldrick, 2014)'
_diffrn_ambient_temperature 120.01(10)
_diffrn_detector_area_resol_mean 10.6501
_diffrn_measured_fraction_theta_full 0.994
_diffrn_measured_fraction_theta_max 0.993
_diffrn_measurement_device_type 'SuperNova, Dual, Cu at zero, Atlas'
_diffrn_measurement_method '\w scans'
_diffrn_radiation_type CuK\a
_diffrn_radiation_wavelength 1.54184
_diffrn_reflns_av_R_equivalents 0.0607
_diffrn_reflns_av_unetI/netI 0.0492
_diffrn_reflns_Laue_measured_fraction_full 0.994
_diffrn_reflns_Laue_measured_fraction_max 0.993
_diffrn_reflns_limit_h_max 13
_diffrn_reflns_limit_h_min -13
_diffrn_reflns_limit_k_max 12
_diffrn_reflns_limit_k_min -12
_diffrn_reflns_limit_l_max 15
_diffrn_reflns_limit_l_min -15
_diffrn_reflns_number 11198
_diffrn_reflns_point_group_measured_fraction_full 0.994
_diffrn_reflns_point_group_measured_fraction_max 0.993
_diffrn_reflns_theta_full 67.684
_diffrn_reflns_theta_max 68.475
_diffrn_reflns_theta_min 4.821
_exptl_absorpt_coefficient_mu 13.508
_exptl_absorpt_correction_T_max 1.00000
_exptl_absorpt_correction_T_min 0.40317
_exptl_absorpt_correction_type multi-scan
_exptl_absorpt_process_details
;
CrysAlisPro, Agilent Technologies,
Version 1.171.35.19 (release 27-10-2011 CrysAlis171 .NET)
(compiled Oct 27 2011,15:02:11)
;
_exptl_crystal_colour blue
_exptl_crystal_colour_primary blue
_exptl_crystal_density_diffrn 1.607
_exptl_crystal_description needle
_exptl_crystal_F_000 776
_exptl_crystal_size_max 0.1147
_exptl_crystal_size_mid 0.0697
_exptl_crystal_size_min 0.0572
_refine_diff_density_max 0.682
_refine_diff_density_min -0.353
_refine_diff_density_rms 0.088
_refine_ls_extinction_method none
_refine_ls_goodness_of_fit_ref 1.022
_refine_ls_hydrogen_treatment mixed
_refine_ls_matrix_type full
_refine_ls_number_parameters 187
_refine_ls_number_reflns 2814
_refine_ls_number_restraints 2
_refine_ls_restrained_S_all 1.022
_refine_ls_R_factor_all 0.0600
_refine_ls_R_factor_gt 0.0426
_refine_ls_shift/su_max 0.000
_refine_ls_shift/su_mean 0.000
_refine_ls_structure_factor_coef Fsqd
_refine_ls_weighting_details 'w=1/[\s^2^(Fo^2^)+(0.0499P)^2^+1.8498P] where P=(Fo^2^+2Fc^2^)/3'
_refine_ls_weighting_scheme calc
_refine_ls_wR_factor_gt 0.0975
_refine_ls_wR_factor_ref 0.1081
_reflns_Friedel_coverage 0.000
_reflns_number_gt 2264
_reflns_number_total 2814
_reflns_threshold_expression 'I > 2\s(I)'
_cod_data_source_file d3dt01634j2.cif
_cod_data_source_block kjk35ab
_cod_database_code 7714213
_shelx_shelxl_version_number 2018/3
_shelx_space_group_comment
;
The symmetry employed for this shelxl refinement is uniquely defined
by the following loop, which should always be used as a source of
symmetry information in preference to the above space-group names.
They are only intended as comments.
;
_exptl_absorpt_special_details
;
Empirical absorption correction using spherical harmonics,
 implemented in SCALE3 ABSPACK scaling algorithm.
;
_olex2_refinement_description
;
1. Fixed Uiso
 At 1.2 times of:
  All C(H,H) groups
 At 1.5 times of:
  All C(H,H,H,H,H,H,H,H) groups
2. Restrained distances
 H1B-N1
 0.86 with sigma of 0.02
 H1A-N1
 0.86 with sigma of 0.02
3.a Secondary CH2 refined with riding coordinates:
 C1(H1C,H1D), C2(H2B,H2C), C5(H5A,H5B), C6(H6A,H6B), C4(H4C,H4D), C3(H3A,H3B),
 C7(H7A,H7B), C8(H8A,H8B)
;
_olex2_submission_special_instructions 'No special instructions were received'

loop_
_space_group_symop_operation_xyz
'x, y, z'
'-x+1/2, y+1/2, -z+1/2'
'-x, -y, -z'
'x-1/2, -y-1/2, z-1/2'

loop_
_atom_site_label
_atom_site_type_symbol
_atom_site_fract_x
_atom_site_fract_y
_atom_site_fract_z
_atom_site_U_iso_or_equiv
_atom_site_adp_type
_atom_site_occupancy
_atom_site_site_symmetry_order
_atom_site_calc_flag
_atom_site_refinement_flags_posn
_atom_site_refinement_flags_adp
_atom_site_refinement_flags_occupancy
_atom_site_disorder_assembly
_atom_site_disorder_group
Co1 Co 0.56632(5) 0.32855(6) 0.30763(5) 0.01883(17) Uani 1 1 d . . . . .
Cl1 Cl 0.55186(8) 0.12901(9) 0.24795(8) 0.0281(2) Uani 1 1 d . . . . .
Cl2 Cl 0.57522(8) 0.52980(8) 0.36448(7) 0.0226(2) Uani 1 1 d . . . . .
Cl3 Cl 0.35327(9) 0.59211(10) 0.12373(8) 0.0301(2) Uani 1 1 d . . . . .
O1 O 0.9351(3) 0.2078(3) 0.4631(3) 0.0346(7) Uani 1 1 d . . . . .
O2 O 0.6925(3) 0.2958(3) 0.6575(2) 0.0298(7) Uani 1 1 d . . . . .
N2 N 0.7418(3) 0.3113(3) 0.3287(3) 0.0232(7) Uani 1 1 d . . . . .
N1 N 0.5798(3) 0.3923(3) 0.1665(3) 0.0259(7) Uani 1 1 d D . . . .
N4 N 0.3966(3) 0.3456(3) 0.2780(3) 0.0224(7) Uani 1 1 d . . . . .
N3 N 0.5427(3) 0.2718(3) 0.4526(3) 0.0209(7) Uani 1 1 d . . . . .
C1 C 0.7025(4) 0.4291(4) 0.1635(3) 0.0279(9) Uani 1 1 d . . . . .
H1C H 0.718934 0.510356 0.197249 0.033 Uiso 1 1 calc R U . . .
H1D H 0.717233 0.434822 0.090908 0.033 Uiso 1 1 calc R U . . .
C2 C 0.7785(4) 0.3288(4) 0.2220(3) 0.0276(9) Uani 1 1 d . . . . .
H2B H 0.769562 0.250258 0.182777 0.033 Uiso 1 1 calc R U . . .
H2C H 0.860318 0.353834 0.229939 0.033 Uiso 1 1 calc R U . . .
C5 C 0.8137(3) 0.3869(4) 0.4132(3) 0.0254(8) Uani 1 1 d . . . . .
H5A H 0.777085 0.384483 0.476774 0.031 Uiso 1 1 calc R U . . .
H5B H 0.815261 0.474058 0.390457 0.031 Uiso 1 1 calc R U . . .
C6 C 0.9386(4) 0.3384(4) 0.4388(4) 0.0302(9) Uani 1 1 d . . . . .
H6A H 0.979493 0.351001 0.378602 0.036 Uiso 1 1 calc R U . . .
H6B H 0.980232 0.384081 0.498655 0.036 Uiso 1 1 calc R U . . .
C4 C 0.3480(3) 0.3443(4) 0.3793(3) 0.0233(8) Uani 1 1 d . . . . .
H4C H 0.264814 0.324803 0.366755 0.028 Uiso 1 1 calc R U . . .
H4D H 0.358692 0.425788 0.413862 0.028 Uiso 1 1 calc R U . . .
C3 C 0.4145(3) 0.2443(4) 0.4466(3) 0.0232(8) Uani 1 1 d . . . . .
H3A H 0.392501 0.244866 0.516914 0.028 Uiso 1 1 calc R U . . .
H3B H 0.396625 0.161833 0.415483 0.028 Uiso 1 1 calc R U . . .
C7 C 0.6160(4) 0.1703(4) 0.5099(3) 0.0260(9) Uani 1 1 d . . . . .
H7A H 0.693961 0.172820 0.490113 0.031 Uiso 1 1 calc R U . . .
H7B H 0.581613 0.088961 0.489064 0.031 Uiso 1 1 calc R U . . .
C8 C 0.6252(4) 0.1848(4) 0.6286(3) 0.0292(9) Uani 1 1 d . . . . .
H8A H 0.547667 0.192736 0.648807 0.035 Uiso 1 1 calc R U . . .
H8B H 0.663566 0.111815 0.664143 0.035 Uiso 1 1 calc R U . . .
H2A H 0.754(5) 0.237(5) 0.346(4) 0.044 Uiso 1 1 d . U . . .
H1 H 0.994(5) 0.173(5) 0.439(4) 0.044 Uiso 1 1 d . U . . .
H2 H 0.677(5) 0.328(5) 0.712(4) 0.044 Uiso 1 1 d . U . . .
H3 H 0.562(5) 0.340(5) 0.484(4) 0.044 Uiso 1 1 d . U . . .
H4A H 0.378(5) 0.408(5) 0.242(4) 0.044 Uiso 1 1 d . U . . .
H4B H 0.363(5) 0.284(5) 0.238(4) 0.044 Uiso 1 1 d . U . . .
H1A H 0.530(4) 0.453(3) 0.156(4) 0.044 Uiso 1 1 d D U . . .
H1B H 0.558(5) 0.333(4) 0.122(3) 0.044 Uiso 1 1 d D U . . .

loop_
_atom_site_aniso_label
_atom_site_aniso_U_11
_atom_site_aniso_U_22
_atom_site_aniso_U_33
_atom_site_aniso_U_23
_atom_site_aniso_U_13
_atom_site_aniso_U_12
Co1 0.0189(3) 0.0166(3) 0.0204(3) -0.0022(2) 0.0010(2) -0.0001(2)
Cl1 0.0295(5) 0.0210(5) 0.0332(5) -0.0075(4) 0.0024(4) 0.0015(4)
Cl2 0.0246(4) 0.0172(4) 0.0255(4) -0.0027(3) 0.0023(3) -0.0012(4)
Cl3 0.0310(5) 0.0295(5) 0.0292(5) 0.0025(4) 0.0023(4) 0.0065(4)
O1 0.0332(17) 0.0284(16) 0.0417(18) 0.0069(13) 0.0046(14) 0.0053(14)
O2 0.0324(16) 0.0302(16) 0.0258(14) -0.0023(12) 0.0017(12) 0.0036(13)
N2 0.0228(17) 0.0206(17) 0.0259(17) 0.0010(14) 0.0026(13) 0.0012(14)
N1 0.0255(17) 0.0275(19) 0.0242(17) -0.0040(14) 0.0023(14) 0.0017(15)
N4 0.0216(16) 0.0204(17) 0.0237(17) -0.0009(13) -0.0019(14) 0.0016(14)
N3 0.0191(16) 0.0174(16) 0.0255(16) -0.0012(13) 0.0009(13) -0.0010(13)
C1 0.029(2) 0.030(2) 0.025(2) 0.0005(17) 0.0068(17) 0.0007(18)
C2 0.027(2) 0.030(2) 0.028(2) -0.0007(17) 0.0104(17) 0.0018(18)
C5 0.0214(19) 0.023(2) 0.031(2) -0.0015(17) 0.0032(16) 0.0004(17)
C6 0.025(2) 0.028(2) 0.036(2) 0.0060(18) 0.0013(18) 0.0014(18)
C4 0.0191(18) 0.023(2) 0.028(2) -0.0017(16) 0.0039(16) -0.0007(16)
C3 0.0211(19) 0.0196(19) 0.0291(19) 0.0010(16) 0.0041(16) -0.0068(16)
C7 0.025(2) 0.023(2) 0.031(2) 0.0007(17) 0.0052(17) 0.0001(16)
C8 0.026(2) 0.030(2) 0.030(2) 0.0081(18) 0.0013(17) 0.0046(18)

loop_
_atom_type_symbol
_atom_type_description
_atom_type_scat_dispersion_real
_atom_type_scat_dispersion_imag
_atom_type_scat_source
C C 0.0181 0.0091 'International Tables Vol C Tables 4.2.6.8 and 6.1.1.4'
H H 0.0000 0.0000 'International Tables Vol C Tables 4.2.6.8 and 6.1.1.4'
Cl Cl 0.3639 0.7018 'International Tables Vol C Tables 4.2.6.8 and 6.1.1.4'
Co Co -2.3653 3.6143 'International Tables Vol C Tables 4.2.6.8 and 6.1.1.4'
N N 0.0311 0.0180 'International Tables Vol C Tables 4.2.6.8 and 6.1.1.4'
O O 0.0492 0.0322 'International Tables Vol C Tables 4.2.6.8 and 6.1.1.4'

loop_
_geom_angle_atom_site_label_1
_geom_angle_atom_site_label_2
_geom_angle_atom_site_label_3
_geom_angle
_geom_angle_site_symmetry_1
_geom_angle_site_symmetry_3
_geom_angle_publ_flag
Cl1 Co1 Cl2 178.20(4) . . ?
N2 Co1 Cl1 88.93(10) . . ?
N2 Co1 Cl2 92.70(10) . . ?
N1 Co1 Cl1 91.41(11) . . ?
N1 Co1 Cl2 87.92(11) . . ?
N1 Co1 N2 86.38(14) . . ?
N1 Co1 N3 175.84(14) . . ?
N4 Co1 Cl1 90.01(11) . . ?
N4 Co1 Cl2 88.31(11) . . ?
N4 Co1 N2 176.49(14) . . ?
N4 Co1 N1 90.30(15) . . ?
N4 Co1 N3 86.32(14) . . ?
N3 Co1 Cl1 91.00(10) . . ?
N3 Co1 Cl2 89.57(10) . . ?
N3 Co1 N2 97.05(13) . . ?
C6 O1 H1 107(3) . . ?
C8 O2 H2 112(4) . . ?
Co1 N2 H2A 104(4) . . ?
C2 N2 Co1 106.4(2) . . ?
C2 N2 H2A 108(4) . . ?
C5 N2 Co1 119.1(3) . . ?
C5 N2 C2 113.0(3) . . ?
C5 N2 H2A 106(4) . . ?
Co1 N1 H1A 105(3) . . ?
Co1 N1 H1B 107(3) . . ?
C1 N1 Co1 109.0(2) . . ?
C1 N1 H1A 114(4) . . ?
C1 N1 H1B 111(4) . . ?
H1A N1 H1B 109(5) . . ?
Co1 N4 H4A 111(4) . . ?
Co1 N4 H4B 113(3) . . ?
C4 N4 Co1 109.2(2) . . ?
C4 N4 H4A 113(4) . . ?
C4 N4 H4B 108(3) . . ?
H4A N4 H4B 102(5) . . ?
Co1 N3 H3 97(4) . . ?
C3 N3 Co1 106.3(2) . . ?
C3 N3 H3 113(4) . . ?
C7 N3 Co1 121.7(3) . . ?
C7 N3 C3 111.5(3) . . ?
C7 N3 H3 107(4) . . ?
N1 C1 H1C 110.4 . . ?
N1 C1 H1D 110.4 . . ?
N1 C1 C2 106.8(3) . . ?
H1C C1 H1D 108.6 . . ?
C2 C1 H1C 110.4 . . ?
C2 C1 H1D 110.4 . . ?
N2 C2 C1 108.5(3) . . ?
N2 C2 H2B 110.0 . . ?
N2 C2 H2C 110.0 . . ?
C1 C2 H2B 110.0 . . ?
C1 C2 H2C 110.0 . . ?
H2B C2 H2C 108.4 . . ?
N2 C5 H5A 109.2 . . ?
N2 C5 H5B 109.2 . . ?
N2 C5 C6 112.2(3) . . ?
H5A C5 H5B 107.9 . . ?
C6 C5 H5A 109.2 . . ?
C6 C5 H5B 109.2 . . ?
O1 C6 C5 108.8(3) . . ?
O1 C6 H6A 109.9 . . ?
O1 C6 H6B 109.9 . . ?
C5 C6 H6A 109.9 . . ?
C5 C6 H6B 109.9 . . ?
H6A C6 H6B 108.3 . . ?
N4 C4 H4C 110.5 . . ?
N4 C4 H4D 110.5 . . ?
N4 C4 C3 106.2(3) . . ?
H4C C4 H4D 108.7 . . ?
C3 C4 H4C 110.5 . . ?
C3 C4 H4D 110.5 . . ?
N3 C3 C4 107.9(3) . . ?
N3 C3 H3A 110.1 . . ?
N3 C3 H3B 110.1 . . ?
C4 C3 H3A 110.1 . . ?
C4 C3 H3B 110.1 . . ?
H3A C3 H3B 108.4 . . ?
N3 C7 H7A 109.3 . . ?
N3 C7 H7B 109.3 . . ?
N3 C7 C8 111.6(3) . . ?
H7A C7 H7B 108.0 . . ?
C8 C7 H7A 109.3 . . ?
C8 C7 H7B 109.3 . . ?
O2 C8 C7 107.3(3) . . ?
O2 C8 H8A 110.3 . . ?
O2 C8 H8B 110.3 . . ?
C7 C8 H8A 110.3 . . ?
C7 C8 H8B 110.3 . . ?
H8A C8 H8B 108.5 . . ?

loop_
_geom_bond_atom_site_label_1
_geom_bond_atom_site_label_2
_geom_bond_distance
_geom_bond_site_symmetry_2
_geom_bond_publ_flag
Co1 Cl1 2.2479(11) . ?
Co1 Cl2 2.2528(11) . ?
Co1 N2 2.008(3) . ?
Co1 N1 1.954(4) . ?
Co1 N4 1.943(3) . ?
Co1 N3 2.006(3) . ?
O1 C6 1.422(5) . ?
O1 H1 0.87(5) . ?
O2 C8 1.428(5) . ?
O2 H2 0.81(5) . ?
N2 C2 1.498(5) . ?
N2 C5 1.493(5) . ?
N2 H2A 0.83(5) . ?
N1 C1 1.473(5) . ?
N1 H1A 0.860(19) . ?
N1 H1B 0.859(19) . ?
N4 C4 1.486(5) . ?
N4 H4A 0.82(5) . ?
N4 H4B 0.88(5) . ?
N3 C3 1.496(5) . ?
N3 C7 1.490(5) . ?
N3 H3 0.84(5) . ?
C1 H1C 0.9700 . ?
C1 H1D 0.9700 . ?
C1 C2 1.504(6) . ?
C2 H2B 0.9700 . ?
C2 H2C 0.9700 . ?
C5 H5A 0.9700 . ?
C5 H5B 0.9700 . ?
C5 C6 1.517(5) . ?
C6 H6A 0.9700 . ?
C6 H6B 0.9700 . ?
C4 H4C 0.9700 . ?
C4 H4D 0.9700 . ?
C4 C3 1.502(5) . ?
C3 H3A 0.9700 . ?
C3 H3B 0.9700 . ?
C7 H7A 0.9700 . ?
C7 H7B 0.9700 . ?
C7 C8 1.513(6) . ?
C8 H8A 0.9700 . ?
C8 H8B 0.9700 . ?

loop_
_geom_torsion_atom_site_label_1
_geom_torsion_atom_site_label_2
_geom_torsion_atom_site_label_3
_geom_torsion_atom_site_label_4
_geom_torsion
_geom_torsion_site_symmetry_1
_geom_torsion_site_symmetry_2
_geom_torsion_site_symmetry_3
_geom_torsion_site_symmetry_4
_geom_torsion_publ_flag
Co1 N2 C2 C1 37.6(4) . . . . ?
Co1 N2 C5 C6 164.5(3) . . . . ?
Co1 N1 C1 C2 41.6(4) . . . . ?
Co1 N4 C4 C3 -41.4(3) . . . . ?
Co1 N3 C3 C4 -40.1(3) . . . . ?
Co1 N3 C7 C8 152.8(3) . . . . ?
N2 C5 C6 O1 -53.8(5) . . . . ?
N1 C1 C2 N2 -52.6(4) . . . . ?
N4 C4 C3 N3 53.8(4) . . . . ?
N3 C7 C8 O2 -68.0(4) . . . . ?
C2 N2 C5 C6 -69.5(4) . . . . ?
C5 N2 C2 C1 -94.8(4) . . . . ?
C3 N3 C7 C8 -80.5(4) . . . . ?
C7 N3 C3 C4 -174.8(3) . . . . ?
